data_4064446
loop_
_publ_author_name
'Spannhoff, Kirsten'
'Rojas, Rene'
'Fr\"ohlich, Roland'
'Kehr, Gerald'
'Erker, Gerhard'

_publ_section_title
;
 Reactions of Topologically Related &#x201C;nacnacH-CN&#x201D; and
 &#x201C;P-nacnacH-CN&#x201D; Chelate Ligand Systems with HB(C6F5)2
;
_journal_issue 8
_journal_name_full Organometallics
_journal_page_first 2377
_journal_paper_doi 10.1021/om200116q
_journal_volume 30
_journal_year 2011
_chemical_formula_sum 'C50 H32 B F10 N3 P2'
_chemical_formula_weight 937.54
_chemical_name_systematic
; 
 ? 
;
_space_group_IT_number 2
_symmetry_cell_setting triclinic
_symmetry_space_group_name_Hall '-P 1'
_symmetry_space_group_name_H-M 'P -1'
_atom_sites_solution_hydrogens 'at N1 and B1 from difmap, others geom'
_atom_sites_solution_primary direct
_atom_sites_solution_secondary difmap
_audit_creation_method SHELXL-97
_cell_angle_alpha 94.010(1)
_cell_angle_beta 109.163(2)
_cell_angle_gamma 119.124(3)
_cell_formula_units_Z 2
_cell_length_a 12.8718(4)
_cell_length_b 13.1734(4)
_cell_length_c 16.1600(6)
_cell_measurement_reflns_used 6672
_cell_measurement_temperature 223(2)
_cell_measurement_theta_max 68.25
_cell_measurement_theta_min 0.88
_cell_volume 2171.72(15)
_computing_cell_refinement 'Collect (Nonius B.V., 1998)'
_computing_data_collection 'Collect (Nonius B.V., 1998)'
_computing_data_reduction 'Denzo-SMN (Otwinowski & Minor, 1997)'
_computing_molecular_graphics 'XP (BrukerAXS, 2000)'
_computing_publication_material 'SHELXL-97 (Sheldrick, 1997)'
_computing_structure_refinement 'SHELXL-97 (Sheldrick, 1997)'
_computing_structure_solution 'SHELXS-97 (Sheldrick, 1990)'
_diffrn_ambient_temperature 223(2)
_diffrn_measured_fraction_theta_full 0.965
_diffrn_measured_fraction_theta_max 0.965
_diffrn_measurement_device_type 'Nonius KappaCCD APEXII'
_diffrn_measurement_method '\w and \f scans'
_diffrn_radiation_monochromator graphite
_diffrn_radiation_source 'fine-focus sealed tube'
_diffrn_radiation_type CuK\a
_diffrn_radiation_wavelength 1.54178
_diffrn_reflns_av_R_equivalents 0.040
_diffrn_reflns_av_sigmaI/netI 0.0259
_diffrn_reflns_limit_h_max -12
_diffrn_reflns_limit_h_min -15
_diffrn_reflns_limit_k_max 15
_diffrn_reflns_limit_k_min -13
_diffrn_reflns_limit_l_max 19
_diffrn_reflns_limit_l_min -17
_diffrn_reflns_number 27024
_diffrn_reflns_theta_full 67.82
_diffrn_reflns_theta_max 67.82
_diffrn_reflns_theta_min 4.00
_exptl_absorpt_coefficient_mu 1.641
_exptl_absorpt_correction_T_max 0.6388
_exptl_absorpt_correction_T_min 0.5598
_exptl_absorpt_correction_type multi-scan
_exptl_absorpt_process_details 'Denzo (Otwinowski, Borek, Majewski & Minor, 2003)'
_exptl_crystal_colour colourless
_exptl_crystal_density_diffrn 1.434
_exptl_crystal_density_method 'not measured'
_exptl_crystal_description block
_exptl_crystal_F_000 956
_exptl_crystal_size_max 0.40
_exptl_crystal_size_mid 0.30
_exptl_crystal_size_min 0.30
_refine_diff_density_max 0.410
_refine_diff_density_min -0.280
_refine_diff_density_rms 0.042
_refine_ls_extinction_method none
_refine_ls_goodness_of_fit_ref 1.040
_refine_ls_hydrogen_treatment mixed
_refine_ls_matrix_type full
_refine_ls_number_parameters 601
_refine_ls_number_reflns 7617
_refine_ls_number_restraints 0
_refine_ls_restrained_S_all 1.040
_refine_ls_R_factor_all 0.0460
_refine_ls_R_factor_gt 0.0430
_refine_ls_shift/su_max 0.000
_refine_ls_shift/su_mean 0.000
_refine_ls_structure_factor_coef Fsqd
_refine_ls_weighting_details 'calc w=1/[\s^2^(Fo^2^)+(0.0551P)^2^+1.1129P] where P=(Fo^2^+2Fc^2^)/3'
_refine_ls_weighting_scheme calc
_refine_ls_wR_factor_gt 0.1124
_refine_ls_wR_factor_ref 0.1147
_reflns_number_gt 7028
_reflns_number_total 7617
_reflns_threshold_expression >2sigma(I)
_cod_data_source_file om200116q_si_006.cif
_cod_data_source_block erk5401
_cod_original_sg_symbol_H-M P-1
_cod_database_code 4064446

loop_
_symmetry_equiv_pos_as_xyz
'x, y, z'
'-x, -y, -z'

loop_
_atom_site_label
_atom_site_type_symbol
_atom_site_fract_x
_atom_site_fract_y
_atom_site_fract_z
_atom_site_U_iso_or_equiv
_atom_site_adp_type
_atom_site_occupancy
_atom_site_symmetry_multiplicity
_atom_site_calc_flag
_atom_site_refinement_flags
P1 P 0.34610(4) -0.02095(4) 0.26878(3) 0.03376(12) Uani 1 1 d .
P2 P 0.24766(4) 0.15407(4) 0.28433(3) 0.03532(13) Uani 1 1 d .
N1 N 0.35300(16) -0.02150(14) 0.37171(11) 0.0384(3) Uani 1 1 d .
H1A H 0.325(2) 0.021(2) 0.3866(15) 0.046 Uiso 1 1 d .
N2 N 0.23858(16) 0.10752(15) 0.37099(11) 0.0427(4) Uani 1 1 d .
C1 C 0.32981(17) 0.09917(16) 0.24504(12) 0.0355(4) Uani 1 1 d .
C2 C 0.39458(17) 0.16263(16) 0.19512(12) 0.0345(4) Uani 1 1 d .
N3 N 0.44868(16) 0.21593(14) 0.15362(11) 0.0408(4) Uani 1 1 d .
B1 B 0.5393(2) 0.2978(2) 0.10958(17) 0.0447(5) Uani 1 1 d .
H1B H 0.495(2) 0.251(2) 0.0349(16) 0.054 Uiso 1 1 d .
C11 C 0.49412(18) 0.00680(16) 0.26247(14) 0.0389(4) Uani 1 1 d .
C12 C 0.4963(2) -0.02441(19) 0.17921(15) 0.0483(5) Uani 1 1 d .
H12 H 0.4189 -0.0643 0.1253 0.058 Uiso 1 1 calc R
C13 C 0.6137(3) 0.0039(2) 0.17659(18) 0.0589(6) Uani 1 1 d .
H13 H 0.6164 -0.0159 0.1206 0.071 Uiso 1 1 calc R
C14 C 0.7266(2) 0.0614(2) 0.2561(2) 0.0595(6) Uani 1 1 d .
H14 H 0.8056 0.0789 0.2540 0.071 Uiso 1 1 calc R
C15 C 0.7250(2) 0.0933(2) 0.33830(18) 0.0560(6) Uani 1 1 d .
H15 H 0.8026 0.1328 0.3920 0.067 Uiso 1 1 calc R
C16 C 0.6086(2) 0.06685(19) 0.34177(15) 0.0465(5) Uani 1 1 d .
H16 H 0.6072 0.0895 0.3977 0.056 Uiso 1 1 calc R
C21 C 0.21419(18) -0.16786(16) 0.19296(12) 0.0380(4) Uani 1 1 d .
C22 C 0.2320(2) -0.26182(19) 0.17646(15) 0.0510(5) Uani 1 1 d .
H22 H 0.3167 -0.2471 0.1980 0.061 Uiso 1 1 calc R
C23 C 0.1241(3) -0.3775(2) 0.12802(17) 0.0619(6) Uani 1 1 d .
H23 H 0.1359 -0.4413 0.1168 0.074 Uiso 1 1 calc R
C24 C 0.0004(2) -0.3996(2) 0.09640(16) 0.0597(6) Uani 1 1 d .
H24 H -0.0721 -0.4782 0.0632 0.072 Uiso 1 1 calc R
C25 C -0.0183(2) -0.3073(2) 0.11303(17) 0.0574(6) Uani 1 1 d .
H25 H -0.1034 -0.3229 0.0915 0.069 Uiso 1 1 calc R
C26 C 0.0884(2) -0.19154(19) 0.16160(14) 0.0473(5) Uani 1 1 d .
H26 H 0.0755 -0.1286 0.1734 0.057 Uiso 1 1 calc R
C31 C 0.34481(19) 0.31684(17) 0.30512(14) 0.0422(4) Uani 1 1 d .
C32 C 0.4784(2) 0.3756(2) 0.35831(17) 0.0578(6) Uani 1 1 d .
H32 H 0.5155 0.3307 0.3782 0.069 Uiso 1 1 calc R
C33 C 0.5564(3) 0.5005(2) 0.3818(2) 0.0797(9) Uani 1 1 d .
H33 H 0.6468 0.5401 0.4171 0.096 Uiso 1 1 calc R
C34 C 0.5032(3) 0.5670(2) 0.3541(2) 0.0824(9) Uani 1 1 d .
H34 H 0.5569 0.6519 0.3711 0.099 Uiso 1 1 calc R
C35 C 0.3724(3) 0.5101(2) 0.3020(2) 0.0741(8) Uani 1 1 d .
H35 H 0.3363 0.5562 0.2831 0.089 Uiso 1 1 calc R
C36 C 0.2919(2) 0.38465(19) 0.27664(17) 0.0539(5) Uani 1 1 d .
H36 H 0.2019 0.3460 0.2403 0.065 Uiso 1 1 calc R
C41 C 0.08998(18) 0.09974(17) 0.19284(13) 0.0389(4) Uani 1 1 d .
C42 C 0.0791(2) 0.1370(2) 0.11403(15) 0.0522(5) Uani 1 1 d .
H42 H 0.1547 0.1948 0.1083 0.063 Uiso 1 1 calc R
C43 C -0.0425(3) 0.0895(3) 0.04388(17) 0.0667(7) Uani 1 1 d .
H43 H -0.0494 0.1162 -0.0090 0.080 Uiso 1 1 calc R
C44 C -0.1535(3) 0.0033(2) 0.05115(17) 0.0649(7) Uani 1 1 d .
H44 H -0.2360 -0.0287 0.0033 0.078 Uiso 1 1 calc R
C45 C -0.1439(2) -0.0357(2) 0.12737(17) 0.0571(6) Uani 1 1 d .
H45 H -0.2199 -0.0958 0.1315 0.069 Uiso 1 1 calc R
C46 C -0.02279(19) 0.01251(18) 0.19920(15) 0.0459(5) Uani 1 1 d .
H46 H -0.0171 -0.0139 0.2522 0.055 Uiso 1 1 calc R
C51 C 0.31482(19) -0.13025(17) 0.39979(13) 0.0406(4) Uani 1 1 d .
C52 C 0.3963(2) -0.1730(2) 0.42142(15) 0.0515(5) Uani 1 1 d .
H52 H 0.4775 -0.1311 0.4178 0.062 Uiso 1 1 calc R
C53 C 0.3574(3) -0.2787(2) 0.44863(17) 0.0664(7) Uani 1 1 d .
H53 H 0.4120 -0.3089 0.4623 0.080 Uiso 1 1 calc R
C54 C 0.2403(3) -0.3393(2) 0.45579(19) 0.0742(8) Uani 1 1 d .
H54 H 0.2154 -0.4099 0.4752 0.089 Uiso 1 1 calc R
C55 C 0.1599(3) -0.2962(2) 0.43438(19) 0.0700(7) Uani 1 1 d .
H55 H 0.0795 -0.3378 0.4392 0.084 Uiso 1 1 calc R
C56 C 0.1954(2) -0.1927(2) 0.40586(16) 0.0535(5) Uani 1 1 d .
H56 H 0.1390 -0.1644 0.3906 0.064 Uiso 1 1 calc R
C61 C 0.19512(18) 0.13982(17) 0.43114(13) 0.0401(4) Uani 1 1 d .
C62 C 0.2075(2) 0.09900(19) 0.50902(14) 0.0482(5) Uani 1 1 d .
H62 H 0.2440 0.0517 0.5191 0.058 Uiso 1 1 calc R
C63 C 0.1670(2) 0.1268(2) 0.57160(16) 0.0586(6) Uani 1 1 d .
H63 H 0.1755 0.0976 0.6233 0.070 Uiso 1 1 calc R
C64 C 0.1142(2) 0.1973(2) 0.55886(16) 0.0597(6) Uani 1 1 d .
H64 H 0.0878 0.2171 0.6019 0.072 Uiso 1 1 calc R
C65 C 0.1008(2) 0.2378(2) 0.48249(16) 0.0520(5) Uani 1 1 d .
H65 H 0.0647 0.2854 0.4731 0.062 Uiso 1 1 calc R
C66 C 0.1402(2) 0.20940(19) 0.41873(14) 0.0461(5) Uani 1 1 d .
H66 H 0.1296 0.2375 0.3665 0.055 Uiso 1 1 calc R
C71 C 0.6811(2) 0.31540(19) 0.16133(16) 0.0482(5) Uani 1 1 d .
C72 C 0.7472(2) 0.3500(2) 0.25507(17) 0.0521(5) Uani 1 1 d .
F72 F 0.69302(13) 0.36989(14) 0.30802(9) 0.0662(4) Uani 1 1 d .
C73 C 0.8701(2) 0.3716(2) 0.30072(19) 0.0621(6) Uani 1 1 d .
F73 F 0.92859(15) 0.40559(16) 0.39269(12) 0.0849(5) Uani 1 1 d .
C74 C 0.9336(3) 0.3583(2) 0.2518(2) 0.0702(8) Uani 1 1 d .
F74 F 1.05291(16) 0.37878(18) 0.29506(16) 0.1018(6) Uani 1 1 d .
C75 C 0.8732(3) 0.3229(2) 0.1590(2) 0.0702(8) Uani 1 1 d .
F75 F 0.93430(19) 0.31048(18) 0.10925(16) 0.1026(6) Uani 1 1 d .
C76 C 0.7482(3) 0.3010(2) 0.11507(19) 0.0582(6) Uani 1 1 d .
F76 F 0.69494(17) 0.26773(15) 0.02286(11) 0.0797(4) Uani 1 1 d .
C81 C 0.5416(2) 0.42298(18) 0.12177(14) 0.0441(4) Uani 1 1 d .
C82 C 0.4249(2) 0.41891(19) 0.08467(16) 0.0508(5) Uani 1 1 d .
F82 F 0.31253(13) 0.31032(12) 0.03755(11) 0.0719(4) Uani 1 1 d .
C83 C 0.4153(2) 0.5174(2) 0.09314(18) 0.0624(6) Uani 1 1 d .
F83 F 0.29868(17) 0.50558(16) 0.05780(15) 0.0977(6) Uani 1 1 d .
C84 C 0.5261(3) 0.6305(2) 0.13936(17) 0.0615(6) Uani 1 1 d .
F84 F 0.5191(2) 0.72784(15) 0.15052(13) 0.0919(5) Uani 1 1 d .
C85 C 0.6440(2) 0.64074(19) 0.17501(15) 0.0565(6) Uani 1 1 d .
F85 F 0.75492(16) 0.75090(12) 0.21937(11) 0.0829(5) Uani 1 1 d .
C86 C 0.6503(2) 0.53958(19) 0.16631(15) 0.0493(5) Uani 1 1 d .
F86 F 0.77207(13) 0.56099(12) 0.20520(11) 0.0704(4) Uani 1 1 d .

loop_
_atom_site_aniso_label
_atom_site_aniso_U_11
_atom_site_aniso_U_22
_atom_site_aniso_U_33
_atom_site_aniso_U_23
_atom_site_aniso_U_13
_atom_site_aniso_U_12
P1 0.0342(2) 0.0319(2) 0.0370(2) 0.00904(18) 0.01666(19) 0.01807(19)
P2 0.0346(2) 0.0332(2) 0.0412(3) 0.01004(19) 0.0186(2) 0.0187(2)
N1 0.0443(9) 0.0366(8) 0.0409(9) 0.0115(7) 0.0208(7) 0.0243(7)
N2 0.0485(9) 0.0480(9) 0.0452(9) 0.0158(7) 0.0256(8) 0.0312(8)
C1 0.0356(9) 0.0343(9) 0.0403(10) 0.0109(7) 0.0197(8) 0.0190(8)
C2 0.0327(9) 0.0316(9) 0.0384(9) 0.0063(7) 0.0131(8) 0.0184(8)
N3 0.0430(9) 0.0386(8) 0.0489(9) 0.0167(7) 0.0248(8) 0.0235(7)
B1 0.0469(13) 0.0444(12) 0.0484(13) 0.0178(10) 0.0275(11) 0.0231(11)
C11 0.0405(10) 0.0346(9) 0.0503(11) 0.0144(8) 0.0244(9) 0.0224(8)
C12 0.0535(12) 0.0477(11) 0.0533(12) 0.0138(9) 0.0281(10) 0.0304(10)
C13 0.0720(16) 0.0587(14) 0.0770(16) 0.0247(12) 0.0522(14) 0.0427(13)
C14 0.0496(13) 0.0501(13) 0.0969(19) 0.0251(13) 0.0443(14) 0.0301(11)
C15 0.0385(11) 0.0515(13) 0.0760(16) 0.0176(11) 0.0238(11) 0.0231(10)
C16 0.0423(11) 0.0448(11) 0.0539(12) 0.0133(9) 0.0224(9) 0.0231(9)
C21 0.0413(10) 0.0345(9) 0.0362(9) 0.0100(7) 0.0174(8) 0.0183(8)
C22 0.0501(12) 0.0410(11) 0.0569(13) 0.0089(9) 0.0183(10) 0.0243(10)
C23 0.0702(16) 0.0375(11) 0.0664(15) 0.0064(10) 0.0217(12) 0.0264(11)
C24 0.0552(14) 0.0365(11) 0.0564(13) 0.0061(10) 0.0153(11) 0.0092(10)
C25 0.0429(12) 0.0491(12) 0.0615(14) 0.0118(10) 0.0165(10) 0.0158(10)
C26 0.0459(11) 0.0414(11) 0.0517(12) 0.0121(9) 0.0206(9) 0.0216(9)
C31 0.0418(10) 0.0339(9) 0.0506(11) 0.0065(8) 0.0239(9) 0.0180(8)
C32 0.0450(12) 0.0469(12) 0.0660(14) 0.0004(10) 0.0180(11) 0.0193(10)
C33 0.0509(14) 0.0504(14) 0.101(2) -0.0099(14) 0.0264(14) 0.0089(12)
C34 0.081(2) 0.0353(12) 0.114(2) 0.0015(14) 0.0534(18) 0.0138(13)
C35 0.091(2) 0.0418(13) 0.102(2) 0.0178(13) 0.0518(18) 0.0372(14)
C36 0.0553(13) 0.0400(11) 0.0726(15) 0.0124(10) 0.0317(11) 0.0272(10)
C41 0.0404(10) 0.0357(9) 0.0451(10) 0.0077(8) 0.0189(8) 0.0235(8)
C42 0.0554(13) 0.0557(13) 0.0493(12) 0.0164(10) 0.0233(10) 0.0315(11)
C43 0.0769(17) 0.0795(17) 0.0451(13) 0.0156(12) 0.0163(12) 0.0490(15)
C44 0.0552(14) 0.0700(16) 0.0548(14) -0.0026(12) 0.0045(11) 0.0376(13)
C45 0.0381(11) 0.0490(12) 0.0727(16) 0.0037(11) 0.0185(11) 0.0202(10)
C46 0.0398(10) 0.0429(11) 0.0540(12) 0.0099(9) 0.0202(9) 0.0216(9)
C51 0.0486(11) 0.0392(10) 0.0349(9) 0.0101(8) 0.0181(8) 0.0239(9)
C52 0.0653(14) 0.0566(13) 0.0470(12) 0.0194(10) 0.0274(10) 0.0396(12)
C53 0.107(2) 0.0654(15) 0.0551(14) 0.0269(12) 0.0368(14) 0.0631(16)
C54 0.109(2) 0.0477(13) 0.0686(16) 0.0278(12) 0.0450(16) 0.0380(15)
C55 0.0741(17) 0.0525(14) 0.0746(17) 0.0246(12) 0.0397(14) 0.0218(13)
C56 0.0538(13) 0.0497(12) 0.0556(13) 0.0178(10) 0.0262(10) 0.0244(10)
C61 0.0355(9) 0.0393(10) 0.0418(10) 0.0063(8) 0.0183(8) 0.0169(8)
C62 0.0538(12) 0.0462(11) 0.0504(12) 0.0156(9) 0.0278(10) 0.0269(10)
C63 0.0691(15) 0.0635(14) 0.0509(13) 0.0189(11) 0.0354(12) 0.0342(12)
C64 0.0547(13) 0.0666(15) 0.0572(14) 0.0058(11) 0.0339(11) 0.0271(12)
C65 0.0420(11) 0.0556(13) 0.0593(13) 0.0059(10) 0.0228(10) 0.0272(10)
C66 0.0451(11) 0.0511(11) 0.0473(11) 0.0114(9) 0.0216(9) 0.0282(10)
C71 0.0522(12) 0.0433(11) 0.0626(13) 0.0238(10) 0.0349(11) 0.0271(10)
C72 0.0472(12) 0.0531(12) 0.0676(14) 0.0274(11) 0.0328(11) 0.0280(10)
F72 0.0559(8) 0.0902(10) 0.0558(8) 0.0199(7) 0.0290(6) 0.0382(8)
C73 0.0516(13) 0.0578(14) 0.0798(17) 0.0350(13) 0.0285(13) 0.0288(11)
F73 0.0565(9) 0.0964(12) 0.0858(11) 0.0412(9) 0.0190(8) 0.0349(8)
C74 0.0547(14) 0.0639(16) 0.116(2) 0.0480(16) 0.0455(16) 0.0396(13)
F74 0.0640(10) 0.1075(14) 0.1654(19) 0.0631(13) 0.0542(11) 0.0607(10)
C75 0.0728(17) 0.0612(15) 0.122(3) 0.0433(16) 0.0695(18) 0.0469(14)
F75 0.1099(14) 0.1046(13) 0.1670(19) 0.0549(13) 0.1027(14) 0.0783(12)
C76 0.0706(15) 0.0511(13) 0.0793(17) 0.0293(12) 0.0511(14) 0.0371(12)
F76 0.1003(12) 0.0872(11) 0.0809(11) 0.0252(8) 0.0624(10) 0.0550(10)
C81 0.0454(11) 0.0429(11) 0.0447(11) 0.0175(9) 0.0228(9) 0.0212(9)
C82 0.0468(12) 0.0431(11) 0.0569(13) 0.0175(10) 0.0200(10) 0.0210(10)
F82 0.0459(7) 0.0512(8) 0.0949(11) 0.0181(7) 0.0128(7) 0.0206(6)
C83 0.0611(14) 0.0642(15) 0.0691(15) 0.0241(12) 0.0227(12) 0.0408(13)
F83 0.0728(10) 0.0853(12) 0.1350(16) 0.0270(11) 0.0211(10) 0.0571(10)
C84 0.0836(18) 0.0506(13) 0.0580(14) 0.0201(11) 0.0271(13) 0.0424(13)
F84 0.1236(14) 0.0629(9) 0.0975(12) 0.0186(8) 0.0327(11) 0.0648(10)
C85 0.0673(15) 0.0383(11) 0.0472(12) 0.0134(9) 0.0194(11) 0.0197(11)
F85 0.0862(11) 0.0407(7) 0.0751(10) 0.0101(7) 0.0121(8) 0.0164(7)
C86 0.0467(12) 0.0471(12) 0.0503(12) 0.0200(9) 0.0214(10) 0.0213(10)
F86 0.0449(7) 0.0535(8) 0.0954(11) 0.0249(7) 0.0225(7) 0.0184(6)

loop_
_atom_type_symbol
_atom_type_description
_atom_type_scat_dispersion_real
_atom_type_scat_dispersion_imag
_atom_type_scat_source
C C 0.0181 0.0091 'International Tables Vol C Tables 4.2.6.8 and 6.1.1.4'
H H 0.0000 0.0000 'International Tables Vol C Tables 4.2.6.8 and 6.1.1.4'
B B 0.0090 0.0039 'International Tables Vol C Tables 4.2.6.8 and 6.1.1.4'
N N 0.0311 0.0180 'International Tables Vol C Tables 4.2.6.8 and 6.1.1.4'
F F 0.0727 0.0534 'International Tables Vol C Tables 4.2.6.8 and 6.1.1.4'
P P 0.2955 0.4335 'International Tables Vol C Tables 4.2.6.8 and 6.1.1.4'

loop_
_geom_angle_atom_site_label_1
_geom_angle_atom_site_label_2
_geom_angle_atom_site_label_3
_geom_angle
N1 P1 C1 106.17(9)
N1 P1 C11 111.79(9)
C1 P1 C11 107.78(8)
N1 P1 C21 108.00(8)
C1 P1 C21 115.27(9)
C11 P1 C21 107.92(9)
N2 P2 C1 105.68(8)
N2 P2 C41 113.79(9)
C1 P2 C41 109.04(9)
N2 P2 C31 115.87(9)
C1 P2 C31 105.26(9)
C41 P2 C31 106.74(9)
C51 N1 P1 120.89(13)
C51 N1 H1A 115.9(15)
P1 N1 H1A 109.1(15)
C61 N2 P2 126.35(14)
C2 C1 P1 116.16(13)
C2 C1 P2 116.70(13)
P1 C1 P2 127.01(10)
N3 C2 C1 179.8(2)
C2 N3 B1 172.25(19)
N3 B1 C71 107.06(17)
N3 B1 C81 106.36(16)
C71 B1 C81 114.36(18)
N3 B1 H1B 108.6(12)
C71 B1 H1B 110.8(12)
C81 B1 H1B 109.3(12)
C16 C11 C12 120.32(18)
C16 C11 P1 118.54(15)
C12 C11 P1 121.03(16)
C13 C12 C11 119.3(2)
C13 C12 H12 120.3
C11 C12 H12 120.3
C14 C13 C12 120.0(2)
C14 C13 H13 120.0
C12 C13 H13 120.0
C15 C14 C13 120.8(2)
C15 C14 H14 119.6
C13 C14 H14 119.6
C14 C15 C16 119.8(2)
C14 C15 H15 120.1
C16 C15 H15 120.1
C15 C16 C11 119.7(2)
C15 C16 H16 120.1
C11 C16 H16 120.1
C26 C21 C22 119.38(18)
C26 C21 P1 117.77(15)
C22 C21 P1 122.13(15)
C23 C22 C21 119.6(2)
C23 C22 H22 120.2
C21 C22 H22 120.2
C24 C23 C22 120.5(2)
C24 C23 H23 119.7
C22 C23 H23 119.7
C23 C24 C25 120.3(2)
C23 C24 H24 119.8
C25 C24 H24 119.8
C24 C25 C26 119.8(2)
C24 C25 H25 120.1
C26 C25 H25 120.1
C25 C26 C21 120.3(2)
C25 C26 H26 119.8
C21 C26 H26 119.8
C36 C31 C32 119.3(2)
C36 C31 P2 123.56(16)
C32 C31 P2 116.98(17)
C33 C32 C31 119.7(2)
C33 C32 H32 120.1
C31 C32 H32 120.1
C34 C33 C32 120.6(3)
C34 C33 H33 119.7
C32 C33 H33 119.7
C35 C34 C33 120.0(2)
C35 C34 H34 120.0
C33 C34 H34 120.0
C34 C35 C36 120.6(3)
C34 C35 H35 119.7
C36 C35 H35 119.7
C31 C36 C35 119.7(2)
C31 C36 H36 120.1
C35 C36 H36 120.1
C42 C41 C46 118.95(19)
C42 C41 P2 121.77(16)
C46 C41 P2 119.15(16)
C43 C42 C41 120.2(2)
C43 C42 H42 119.9
C41 C42 H42 119.9
C44 C43 C42 120.2(2)
C44 C43 H43 119.9
C42 C43 H43 119.9
C45 C44 C43 120.1(2)
C45 C44 H44 119.9
C43 C44 H44 119.9
C44 C45 C46 120.5(2)
C44 C45 H45 119.8
C46 C45 H45 119.8
C45 C46 C41 120.0(2)
C45 C46 H46 120.0
C41 C46 H46 120.0
C52 C51 C56 119.7(2)
C52 C51 N1 120.42(18)
C56 C51 N1 119.85(18)
C51 C52 C53 119.5(2)
C51 C52 H52 120.3
C53 C52 H52 120.3
C54 C53 C52 120.7(2)
C54 C53 H53 119.6
C52 C53 H53 119.6
C53 C54 C55 119.5(2)
C53 C54 H54 120.2
C55 C54 H54 120.2
C54 C55 C56 120.8(3)
C54 C55 H55 119.6
C56 C55 H55 119.6
C55 C56 C51 119.7(2)
C55 C56 H56 120.1
C51 C56 H56 120.1
C66 C61 C62 117.55(18)
C66 C61 N2 124.88(18)
C62 C61 N2 117.56(18)
C63 C62 C61 121.2(2)
C63 C62 H62 119.4
C61 C62 H62 119.4
C62 C63 C64 120.6(2)
C62 C63 H63 119.7
C64 C63 H63 119.7
C65 C64 C63 119.0(2)
C65 C64 H64 120.5
C63 C64 H64 120.5
C64 C65 C66 120.8(2)
C64 C65 H65 119.6
C66 C65 H65 119.6
C65 C66 C61 120.9(2)
C65 C66 H66 119.6
C61 C66 H66 119.6
C76 C71 C72 114.0(2)
C76 C71 B1 122.7(2)
C72 C71 B1 123.26(19)
F72 C72 C73 115.8(2)
F72 C72 C71 119.62(19)
C73 C72 C71 124.6(2)
F73 C73 C74 119.6(2)
F73 C73 C72 121.1(2)
C74 C73 C72 119.2(3)
F74 C74 C75 120.8(3)
F74 C74 C73 120.0(3)
C75 C74 C73 119.2(2)
F75 C75 C74 120.3(3)
F75 C75 C76 119.7(3)
C74 C75 C76 120.0(2)
F76 C76 C71 120.2(2)
F76 C76 C75 116.7(2)
C71 C76 C75 123.0(3)
C86 C81 C82 113.08(19)
C86 C81 B1 127.19(19)
C82 C81 B1 119.73(18)
F82 C82 C83 117.0(2)
F82 C82 C81 118.51(19)
C83 C82 C81 124.5(2)
F83 C83 C82 120.9(2)
F83 C83 C84 119.2(2)
C82 C83 C84 119.8(2)
F84 C84 C85 120.6(2)
F84 C84 C83 121.0(2)
C85 C84 C83 118.4(2)
F85 C85 C84 119.8(2)
F85 C85 C86 119.8(2)
C84 C85 C86 120.4(2)
F86 C86 C85 114.99(19)
F86 C86 C81 121.2(2)
C85 C86 C81 123.8(2)

loop_
_geom_bond_atom_site_label_1
_geom_bond_atom_site_label_2
_geom_bond_distance
P1 N1 1.6371(16)
P1 C1 1.7464(18)
P1 C11 1.7968(18)
P1 C21 1.7982(19)
P2 N2 1.5839(17)
P2 C1 1.7792(18)
P2 C41 1.813(2)
P2 C31 1.8132(19)
N1 C51 1.432(2)
N1 H1A 0.86(2)
N2 C61 1.403(2)
C1 C2 1.379(3)
C2 N3 1.151(2)
N3 B1 1.568(3)
B1 C71 1.627(3)
B1 C81 1.631(3)
B1 H1B 1.12(2)
C11 C16 1.387(3)
C11 C12 1.392(3)
C12 C13 1.386(3)
C12 H12 0.9400
C13 C14 1.379(4)
C13 H13 0.9400
C14 C15 1.375(4)
C14 H14 0.9400
C15 C16 1.386(3)
C15 H15 0.9400
C16 H16 0.9400
C21 C26 1.387(3)
C21 C22 1.388(3)
C22 C23 1.387(3)
C22 H22 0.9400
C23 C24 1.370(4)
C23 H23 0.9400
C24 C25 1.374(4)
C24 H24 0.9400
C25 C26 1.384(3)
C25 H25 0.9400
C26 H26 0.9400
C31 C36 1.385(3)
C31 C32 1.391(3)
C32 C33 1.383(4)
C32 H32 0.9400
C33 C34 1.369(5)
C33 H33 0.9400
C34 C35 1.363(4)
C34 H34 0.9400
C35 C36 1.390(3)
C35 H35 0.9400
C36 H36 0.9400
C41 C42 1.386(3)
C41 C46 1.389(3)
C42 C43 1.382(3)
C42 H42 0.9400
C43 C44 1.377(4)
C43 H43 0.9400
C44 C45 1.359(4)
C44 H44 0.9400
C45 C46 1.388(3)
C45 H45 0.9400
C46 H46 0.9400
C51 C52 1.379(3)
C51 C56 1.389(3)
C52 C53 1.390(3)
C52 H52 0.9400
C53 C54 1.370(4)
C53 H53 0.9400
C54 C55 1.371(4)
C54 H54 0.9400
C55 C56 1.379(3)
C55 H55 0.9400
C56 H56 0.9400
C61 C66 1.394(3)
C61 C62 1.395(3)
C62 C63 1.381(3)
C62 H62 0.9400
C63 C64 1.385(4)
C63 H63 0.9400
C64 C65 1.371(3)
C64 H64 0.9400
C65 C66 1.390(3)
C65 H65 0.9400
C66 H66 0.9400
C71 C76 1.379(3)
C71 C72 1.381(3)
C72 F72 1.351(3)
C72 C73 1.376(3)
C73 F73 1.349(3)
C73 C74 1.367(4)
C74 F74 1.336(3)
C74 C75 1.361(4)
C75 F75 1.347(3)
C75 C76 1.396(4)
C76 F76 1.352(3)
C81 C86 1.388(3)
C81 C82 1.393(3)
C82 F82 1.353(3)
C82 C83 1.364(3)
C83 F83 1.342(3)
C83 C84 1.373(4)
C84 F84 1.333(3)
C84 C85 1.367(4)
C85 F85 1.351(3)
C85 C86 1.374(3)
C86 F86 1.353(3)

loop_
_geom_torsion_atom_site_label_1
_geom_torsion_atom_site_label_2
_geom_torsion_atom_site_label_3
_geom_torsion_atom_site_label_4
_geom_torsion
C1 P1 N1 C51 154.91(15)
C11 P1 N1 C51 -87.82(16)
C21 P1 N1 C51 30.75(17)
C1 P2 N2 C61 172.18(16)
C41 P2 N2 C61 -68.22(19)
C31 P2 N2 C61 56.08(19)
N1 P1 C1 C2 143.23(14)
C11 P1 C1 C2 23.31(17)
C21 P1 C1 C2 -97.25(16)
N1 P1 C1 P2 -32.44(15)
C11 P1 C1 P2 -152.36(12)
C21 P1 C1 P2 87.07(14)
N2 P2 C1 C2 -155.43(14)
C41 P2 C1 C2 81.88(16)
C31 P2 C1 C2 -32.31(17)
N2 P2 C1 P1 20.22(15)
C41 P2 C1 P1 -102.46(14)
C31 P2 C1 P1 143.34(13)
P1 C1 C2 N3 -149(100)
P2 C1 C2 N3 28(76)
C1 C2 N3 B1 67(77)
C2 N3 B1 C71 36.9(14)
C2 N3 B1 C81 -85.8(14)
N1 P1 C11 C16 -23.57(18)
C1 P1 C11 C16 92.73(17)
C21 P1 C11 C16 -142.19(16)
N1 P1 C11 C12 160.30(15)
C1 P1 C11 C12 -83.40(17)
C21 P1 C11 C12 41.68(18)
C16 C11 C12 C13 0.7(3)
P1 C11 C12 C13 176.78(16)
C11 C12 C13 C14 0.7(3)
C12 C13 C14 C15 -1.3(4)
C13 C14 C15 C16 0.4(4)
C14 C15 C16 C11 1.0(3)
C12 C11 C16 C15 -1.5(3)
P1 C11 C16 C15 -177.70(16)
N1 P1 C21 C26 81.41(17)
C1 P1 C21 C26 -37.08(18)
C11 P1 C21 C26 -157.57(15)
N1 P1 C21 C22 -88.75(18)
C1 P1 C21 C22 152.76(16)
C11 P1 C21 C22 32.26(19)
C26 C21 C22 C23 0.8(3)
P1 C21 C22 C23 170.77(18)
C21 C22 C23 C24 0.0(4)
C22 C23 C24 C25 -0.6(4)
C23 C24 C25 C26 0.3(4)
C24 C25 C26 C21 0.5(3)
C22 C21 C26 C25 -1.0(3)
P1 C21 C26 C25 -171.49(17)
N2 P2 C31 C36 -109.44(19)
C1 P2 C31 C36 134.22(18)
C41 P2 C31 C36 18.4(2)
N2 P2 C31 C32 65.80(19)
C1 P2 C31 C32 -50.54(19)
C41 P2 C31 C32 -166.34(17)
C36 C31 C32 C33 -0.1(4)
P2 C31 C32 C33 -175.6(2)
C31 C32 C33 C34 0.8(4)
C32 C33 C34 C35 -0.8(5)
C33 C34 C35 C36 0.2(5)
C32 C31 C36 C35 -0.5(3)
P2 C31 C36 C35 174.67(19)
C34 C35 C36 C31 0.5(4)
N2 P2 C41 C42 176.06(16)
C1 P2 C41 C42 -66.26(18)
C31 P2 C41 C42 46.98(18)
N2 P2 C41 C46 -8.21(18)
C1 P2 C41 C46 109.47(16)
C31 P2 C41 C46 -137.29(16)
C46 C41 C42 C43 1.3(3)
P2 C41 C42 C43 177.00(18)
C41 C42 C43 C44 -1.2(4)
C42 C43 C44 C45 -0.1(4)
C43 C44 C45 C46 1.3(4)
C44 C45 C46 C41 -1.1(3)
C42 C41 C46 C45 -0.1(3)
P2 C41 C46 C45 -175.99(16)
P1 N1 C51 C52 76.2(2)
P1 N1 C51 C56 -104.2(2)
C56 C51 C52 C53 0.3(3)
N1 C51 C52 C53 179.92(19)
C51 C52 C53 C54 -1.2(4)
C52 C53 C54 C55 1.1(4)
C53 C54 C55 C56 -0.1(4)
C54 C55 C56 C51 -0.8(4)
C52 C51 C56 C55 0.7(3)
N1 C51 C56 C55 -178.9(2)
P2 N2 C61 C66 6.8(3)
P2 N2 C61 C62 -173.34(15)
C66 C61 C62 C63 -0.1(3)
N2 C61 C62 C63 -180.0(2)
C61 C62 C63 C64 -0.7(4)
C62 C63 C64 C65 0.9(4)
C63 C64 C65 C66 -0.3(3)
C64 C65 C66 C61 -0.5(3)
C62 C61 C66 C65 0.7(3)
N2 C61 C66 C65 -179.45(19)
N3 B1 C71 C76 132.7(2)
C81 B1 C71 C76 -109.7(2)
N3 B1 C71 C72 -49.6(3)
C81 B1 C71 C72 67.9(3)
C76 C71 C72 F72 178.41(19)
B1 C71 C72 F72 0.6(3)
C76 C71 C72 C73 1.3(3)
B1 C71 C72 C73 -176.5(2)
F72 C72 C73 F73 2.7(3)
C71 C72 C73 F73 179.8(2)
F72 C72 C73 C74 -177.4(2)
C71 C72 C73 C74 -0.2(4)
F73 C73 C74 F74 0.0(4)
C72 C73 C74 F74 -179.9(2)
F73 C73 C74 C75 179.4(2)
C72 C73 C74 C75 -0.6(4)
F74 C74 C75 F75 -1.5(4)
C73 C74 C75 F75 179.2(2)
F74 C74 C75 C76 179.5(2)
C73 C74 C75 C76 0.2(4)
C72 C71 C76 F76 -179.74(19)
B1 C71 C76 F76 -1.9(3)
C72 C71 C76 C75 -1.7(3)
B1 C71 C76 C75 176.1(2)
F75 C75 C76 F76 0.1(3)
C74 C75 C76 F76 179.1(2)
F75 C75 C76 C71 -177.9(2)
C74 C75 C76 C71 1.0(4)
N3 B1 C81 C86 121.7(2)
C71 B1 C81 C86 3.7(3)
N3 B1 C81 C82 -58.7(2)
C71 B1 C81 C82 -176.61(19)
C86 C81 C82 F82 178.36(19)
B1 C81 C82 F82 -1.4(3)
C86 C81 C82 C83 -2.3(3)
B1 C81 C82 C83 178.0(2)
F82 C82 C83 F83 1.5(4)
C81 C82 C83 F83 -177.9(2)
F82 C82 C83 C84 -179.3(2)
C81 C82 C83 C84 1.3(4)
F83 C83 C84 F84 0.9(4)
C82 C83 C84 F84 -178.4(2)
F83 C83 C84 C85 179.9(2)
C82 C83 C84 C85 0.7(4)
F84 C84 C85 F85 -2.2(4)
C83 C84 C85 F85 178.8(2)
F84 C84 C85 C86 177.5(2)
C83 C84 C85 C86 -1.5(4)
F85 C85 C86 F86 0.4(3)
C84 C85 C86 F86 -179.3(2)
F85 C85 C86 C81 -179.9(2)
C84 C85 C86 C81 0.4(4)
C82 C81 C86 F86 -178.90(19)
B1 C81 C86 F86 0.8(3)
C82 C81 C86 C85 1.4(3)
B1 C81 C86 C85 -178.9(2)
